data_7713343
loop_
_publ_author_name
'Guo, Li-Xiang'
'Gao, Yao'
'Zhang , Pei'
'Yang, Jianhui'
'Liu, Bin'

_publ_section_title
;
 A Family of Edge-sharing Bi-octahedral Diruthenium(III,III) Compounds
 Containing Ru-Ru Single Bond
;
_journal_name_full 'Dalton Transactions'
_journal_paper_doi 10.1039/D3DT01302B
_journal_year 2023
_chemical_formula_moiety 'C16 H20 F6 O10 Ru2'
_chemical_formula_sum 'C16 H20 F6 O10 Ru2'
_chemical_formula_weight 688.46
_space_group_crystal_system monoclinic
_space_group_IT_number 14
_space_group_name_Hall '-P 2ybc'
_space_group_name_H-M_alt 'P 1 21/c 1'
_atom_sites_solution_hydrogens geom
_audit_creation_method SHELXL-2018/3
_audit_update_record
;
2023-06-21 deposited with the CCDC.	2023-06-30 downloaded from the CCDC.
;
_cell_angle_alpha 90
_cell_angle_beta 110.411(3)
_cell_angle_gamma 90
_cell_formula_units_Z 4
_cell_length_a 7.9040(5)
_cell_length_b 17.5442(11)
_cell_length_c 17.1910(10)
_cell_measurement_reflns_used 8640
_cell_measurement_temperature 150(2)
_cell_measurement_theta_max 54.898
_cell_measurement_theta_min 3.239
_cell_volume 2234.2(2)
_computing_cell_refinement 'Bruker SAINT'
_computing_data_collection 'Bruker APEX2'
_computing_data_reduction 'Bruker SAINT'
_computing_molecular_graphics 'Bruker SHELXTL'
_computing_publication_material 'Bruker SHELXTL'
_computing_structure_refinement 'SHELXL-2018/3 (Sheldrick, 2018)'
_computing_structure_solution 'SHELXT 2014/5 (Sheldrick, 2014)'
_diffrn_ambient_temperature 150(2)
_diffrn_measured_fraction_theta_full 0.999
_diffrn_measured_fraction_theta_max 0.998
_diffrn_measurement_device_type 'Bruker D8 VENTURE'
_diffrn_measurement_method '\f and \w scans'
_diffrn_radiation_type GaK\a
_diffrn_radiation_wavelength 1.34139
_diffrn_reflns_av_R_equivalents 0.0677
_diffrn_reflns_av_unetI/netI 0.0458
_diffrn_reflns_Laue_measured_fraction_full 0.999
_diffrn_reflns_Laue_measured_fraction_max 0.998
_diffrn_reflns_limit_h_max 9
_diffrn_reflns_limit_h_min -9
_diffrn_reflns_limit_k_max 21
_diffrn_reflns_limit_k_min -20
_diffrn_reflns_limit_l_max 20
_diffrn_reflns_limit_l_min -20
_diffrn_reflns_number 25020
_diffrn_reflns_point_group_measured_fraction_full 0.999
_diffrn_reflns_point_group_measured_fraction_max 0.998
_diffrn_reflns_theta_full 53.594
_diffrn_reflns_theta_max 54.892
_diffrn_reflns_theta_min 3.240
_exptl_absorpt_coefficient_mu 8.039
_exptl_absorpt_correction_T_max 0.423
_exptl_absorpt_correction_T_min 0.265
_exptl_absorpt_correction_type multi-scan
_exptl_absorpt_process_details sadabs
_exptl_crystal_colour red-brown
_exptl_crystal_density_diffrn 2.047
_exptl_crystal_description block
_exptl_crystal_F_000 1352
_exptl_crystal_size_max 0.350
_exptl_crystal_size_mid 0.280
_exptl_crystal_size_min 0.230
_refine_diff_density_max 0.816
_refine_diff_density_min -1.112
_refine_diff_density_rms 0.136
_refine_ls_extinction_method none
_refine_ls_goodness_of_fit_ref 1.054
_refine_ls_hydrogen_treatment constr
_refine_ls_matrix_type full
_refine_ls_number_parameters 313
_refine_ls_number_reflns 4232
_refine_ls_number_restraints 0
_refine_ls_restrained_S_all 1.054
_refine_ls_R_factor_all 0.0535
_refine_ls_R_factor_gt 0.0369
_refine_ls_shift/su_max 0.013
_refine_ls_shift/su_mean 0.000
_refine_ls_structure_factor_coef Fsqd
_refine_ls_weighting_details 'w=1/[\s^2^(Fo^2^)+(0.0547P)^2^+2.0732P] where P=(Fo^2^+2Fc^2^)/3'
_refine_ls_weighting_scheme calc
_refine_ls_wR_factor_gt 0.0926
_refine_ls_wR_factor_ref 0.0985
_reflns_Friedel_coverage 0.000
_reflns_number_gt 3420
_reflns_number_total 4232
_reflns_threshold_expression 'I > 2\s(I)'
_cod_data_source_file d3dt01302b2.cif
_cod_data_source_block 3tfac_0m_a
_cod_original_sg_symbol_H-M 'P 21/c'
_cod_database_code 7713343
_shelx_shelxl_version_number 2018/3
_shelx_space_group_comment
;
The symmetry employed for this shelxl refinement is uniquely defined
by the following loop, which should always be used as a source of
symmetry information in preference to the above space-group names.
They are only intended as comments.
;
_shelx_estimated_absorpt_t_min 0.165
_shelx_estimated_absorpt_t_max 0.259

loop_
_space_group_symop_operation_xyz
'x, y, z'
'-x, y+1/2, -z+1/2'
'-x, -y, -z'
'x, -y-1/2, z-1/2'

loop_
_atom_site_label
_atom_site_type_symbol
_atom_site_fract_x
_atom_site_fract_y
_atom_site_fract_z
_atom_site_U_iso_or_equiv
_atom_site_adp_type
_atom_site_occupancy
_atom_site_site_symmetry_order
_atom_site_calc_flag
_atom_site_refinement_flags_posn
_atom_site_refinement_flags_adp
_atom_site_refinement_flags_occupancy
_atom_site_disorder_assembly
_atom_site_disorder_group
Ru1 Ru 0.27619(5) 0.52590(2) 0.72942(2) 0.01903(12) Uani 1 1 d . . . . .
Ru2 Ru 0.22419(5) 0.39132(2) 0.75596(2) 0.01994(12) Uani 1 1 d . . . . .
F1 F 0.3995(5) 0.75440(17) 0.55268(19) 0.0490(9) Uani 1 1 d . . . . .
F2 F 0.5003(4) 0.64481(19) 0.5391(2) 0.0464(8) Uani 1 1 d . . . . .
F3 F 0.2163(4) 0.66594(19) 0.49139(18) 0.0450(8) Uani 1 1 d . . . . .
F4 F 0.0902(5) 0.09991(17) 0.6722(2) 0.0473(9) Uani 1 1 d . . . . .
F5 F -0.0223(4) 0.18667(19) 0.5818(2) 0.0474(8) Uani 1 1 d . . . . .
F6 F 0.2609(4) 0.16201(17) 0.6206(2) 0.0425(8) Uani 1 1 d . . . . .
O1 O 0.2066(4) 0.48287(17) 0.82087(19) 0.0220(7) Uani 1 1 d . . . . .
O2 O 0.2951(4) 0.43412(17) 0.66482(19) 0.0221(7) Uani 1 1 d . . . . .
O3 O -0.0009(4) 0.53405(17) 0.6676(2) 0.0224(7) Uani 1 1 d . . . . .
O4 O -0.0468(4) 0.41006(18) 0.69436(19) 0.0231(7) Uani 1 1 d . . . . .
O5 O 0.5478(4) 0.50664(18) 0.7939(2) 0.0234(7) Uani 1 1 d . . . . .
O6 O 0.4988(4) 0.38269(17) 0.8174(2) 0.0249(7) Uani 1 1 d . . . . .
O7 O 0.2929(4) 0.62494(17) 0.79189(19) 0.0219(7) Uani 1 1 d . . . . .
O8 O 0.3207(4) 0.58277(17) 0.63593(19) 0.0241(7) Uani 1 1 d . . . . .
O9 O 0.1761(4) 0.33475(18) 0.84806(19) 0.0245(7) Uani 1 1 d . . . . .
O10 O 0.2062(4) 0.29209(17) 0.6927(2) 0.0255(7) Uani 1 1 d . . . . .
C1 C 0.3123(8) 0.4933(3) 0.9077(3) 0.0360(13) Uani 1 1 d . . . . .
H1A H 0.307202 0.546902 0.922866 0.054 Uiso 1 1 calc R U . . .
H1B H 0.437901 0.478921 0.917732 0.054 Uiso 1 1 calc R U . . .
H1C H 0.263292 0.461200 0.941481 0.054 Uiso 1 1 calc R U . . .
C2 C 0.1876(7) 0.4250(3) 0.5784(3) 0.0290(12) Uani 1 1 d . . . . .
H2A H 0.186298 0.371136 0.562972 0.043 Uiso 1 1 calc R U . . .
H2B H 0.239354 0.455523 0.544524 0.043 Uiso 1 1 calc R U . . .
H2C H 0.063887 0.441999 0.568911 0.043 Uiso 1 1 calc R U . . .
C3 C -0.1016(6) 0.4771(3) 0.6660(3) 0.0229(10) Uani 1 1 d . . . . .
C4 C -0.2996(7) 0.4882(3) 0.6282(3) 0.0325(12) Uani 1 1 d . . . . .
H4A H -0.328635 0.511292 0.573173 0.049 Uiso 1 1 calc R U . . .
H4B H -0.340553 0.521839 0.663586 0.049 Uiso 1 1 calc R U . . .
H4C H -0.360487 0.438788 0.622861 0.049 Uiso 1 1 calc R U . . .
C5 C 0.5993(7) 0.4406(3) 0.8225(3) 0.0261(11) Uani 1 1 d . . . . .
C6 C 0.7997(7) 0.4297(3) 0.8674(4) 0.0396(14) Uani 1 1 d . . . . .
H6A H 0.857682 0.479452 0.883260 0.059 Uiso 1 1 calc R U . . .
H6B H 0.852094 0.403542 0.830802 0.059 Uiso 1 1 calc R U . . .
H6C H 0.819017 0.398867 0.917368 0.059 Uiso 1 1 calc R U . . .
C7 C 0.3593(7) 0.7531(3) 0.8349(3) 0.0285(11) Uani 1 1 d . . . . .
H7A H 0.401506 0.731697 0.891130 0.043 Uiso 1 1 calc R U . . .
H7B H 0.242405 0.778030 0.824026 0.043 Uiso 1 1 calc R U . . .
H7C H 0.447168 0.790479 0.830040 0.043 Uiso 1 1 calc R U . . .
C8 C 0.3394(6) 0.6904(3) 0.7731(3) 0.0273(11) Uani 1 1 d . . . . .
C9 C 0.3663(6) 0.7069(3) 0.6980(3) 0.0257(11) Uani 1 1 d . . . . .
H9A H 0.397609 0.757632 0.689393 0.031 Uiso 1 1 calc R U . . .
C10 C 0.3504(6) 0.6544(3) 0.6365(3) 0.0211(10) Uani 1 1 d . . . . .
C11 C 0.3690(7) 0.6804(3) 0.5551(3) 0.0259(11) Uani 1 1 d . . . . .
C12 C 0.1177(7) 0.2367(3) 0.9295(3) 0.0332(12) Uani 1 1 d . . . . .
H12A H 0.018983 0.265009 0.938295 0.050 Uiso 1 1 calc R U . . .
H12B H 0.229669 0.245302 0.976472 0.050 Uiso 1 1 calc R U . . .
H12C H 0.089072 0.182197 0.924806 0.050 Uiso 1 1 calc R U . . .
C13 C 0.1413(6) 0.2640(3) 0.8504(3) 0.0239(10) Uani 1 1 d . . . . .
C14 C 0.1266(6) 0.2114(3) 0.7862(3) 0.0256(11) Uani 1 1 d . . . . .
H14A H 0.093735 0.160482 0.793143 0.031 Uiso 1 1 calc R U . . .
C15 C 0.1567(6) 0.2293(3) 0.7150(3) 0.0201(10) Uani 1 1 d . . . . .
C16 C 0.1240(7) 0.1687(3) 0.6490(3) 0.0262(11) Uani 1 1 d . . . . .

loop_
_atom_site_aniso_label
_atom_site_aniso_U_11
_atom_site_aniso_U_22
_atom_site_aniso_U_33
_atom_site_aniso_U_23
_atom_site_aniso_U_13
_atom_site_aniso_U_12
Ru1 0.0238(2) 0.0118(2) 0.0253(2) -0.00062(14) 0.01329(16) 0.00012(14)
Ru2 0.0252(2) 0.0125(2) 0.0262(2) 0.00088(14) 0.01416(16) -0.00011(14)
F1 0.085(3) 0.0263(18) 0.0417(19) 0.0031(14) 0.0301(19) -0.0137(17)
F2 0.050(2) 0.052(2) 0.050(2) 0.0123(16) 0.0338(17) 0.0096(16)
F3 0.0427(19) 0.056(2) 0.0309(17) 0.0058(15) 0.0057(15) -0.0096(16)
F4 0.069(2) 0.0233(17) 0.059(2) -0.0033(15) 0.0350(19) -0.0076(16)
F5 0.046(2) 0.043(2) 0.0440(19) -0.0078(16) 0.0038(16) 0.0038(16)
F6 0.0447(19) 0.0335(18) 0.060(2) -0.0093(15) 0.0311(17) -0.0030(14)
O1 0.0316(19) 0.0144(17) 0.0230(17) -0.0003(13) 0.0133(15) -0.0001(14)
O2 0.0291(18) 0.0156(17) 0.0257(17) -0.0021(14) 0.0148(15) -0.0004(14)
O3 0.0244(17) 0.0168(17) 0.0278(17) 0.0009(14) 0.0113(14) 0.0006(14)
O4 0.0239(17) 0.0220(18) 0.0261(17) 0.0002(14) 0.0121(14) -0.0035(14)
O5 0.0254(17) 0.0163(18) 0.0299(18) -0.0008(14) 0.0114(15) -0.0005(14)
O6 0.0266(18) 0.0191(19) 0.0303(18) 0.0039(14) 0.0116(15) 0.0020(14)
O7 0.0280(18) 0.0144(17) 0.0269(17) -0.0021(13) 0.0139(15) -0.0014(14)
O8 0.0323(19) 0.0155(18) 0.0290(18) -0.0010(14) 0.0162(15) -0.0025(14)
O9 0.0297(18) 0.0202(19) 0.0263(17) 0.0015(14) 0.0130(15) -0.0009(14)
O10 0.0348(19) 0.0149(17) 0.0316(18) 0.0015(14) 0.0177(16) 0.0003(14)
C1 0.042(3) 0.037(3) 0.033(3) -0.002(2) 0.017(3) -0.001(3)
C2 0.040(3) 0.024(3) 0.028(3) -0.002(2) 0.017(2) 0.001(2)
C3 0.029(3) 0.018(3) 0.028(3) -0.003(2) 0.018(2) 0.001(2)
C4 0.028(3) 0.028(3) 0.044(3) 0.002(2) 0.016(2) 0.000(2)
C5 0.031(3) 0.021(3) 0.031(3) 0.002(2) 0.017(2) 0.005(2)
C6 0.028(3) 0.034(3) 0.055(4) 0.010(3) 0.013(3) 0.001(2)
C7 0.034(3) 0.018(3) 0.038(3) -0.009(2) 0.017(2) -0.005(2)
C8 0.020(2) 0.024(3) 0.037(3) -0.001(2) 0.009(2) 0.004(2)
C9 0.030(3) 0.014(3) 0.034(3) 0.001(2) 0.013(2) -0.003(2)
C10 0.021(2) 0.016(3) 0.026(2) 0.003(2) 0.008(2) 0.0005(19)
C11 0.035(3) 0.013(3) 0.034(3) 0.000(2) 0.017(2) -0.002(2)
C12 0.036(3) 0.032(3) 0.037(3) 0.012(2) 0.018(3) 0.001(2)
C13 0.020(2) 0.022(3) 0.033(3) 0.006(2) 0.012(2) 0.000(2)
C14 0.027(3) 0.018(3) 0.034(3) 0.004(2) 0.013(2) 0.000(2)
C15 0.019(2) 0.013(2) 0.029(3) 0.0010(19) 0.009(2) -0.0006(18)
C16 0.032(3) 0.014(3) 0.035(3) 0.001(2) 0.015(2) 0.000(2)

loop_
_atom_type_symbol
_atom_type_description
_atom_type_scat_dispersion_real
_atom_type_scat_dispersion_imag
_atom_type_scat_source
C C 0.0137 0.0067 'International Tables Vol C Tables 4.2.6.8 and 6.1.1.4'
H H 0.0000 0.0000 'International Tables Vol C Tables 4.2.6.8 and 6.1.1.4'
F F 0.0583 0.0400 'International Tables Vol C Tables 4.2.6.8 and 6.1.1.4'
O O 0.0389 0.0241 'International Tables Vol C Tables 4.2.6.8 and 6.1.1.4'
Ru Ru -0.0760 2.5955 'International Tables Vol C Tables 4.2.6.8 and 6.1.1.4'

loop_
_geom_angle_atom_site_label_1
_geom_angle_atom_site_label_2
_geom_angle_atom_site_label_3
_geom_angle
_geom_angle_site_symmetry_1
_geom_angle_site_symmetry_3
_geom_angle_publ_flag
O1 Ru1 O2 103.27(12) . . ?
O1 Ru1 O7 83.75(12) . . ?
O2 Ru1 O7 170.82(12) . . ?
O1 Ru1 O8 171.26(13) . . ?
O2 Ru1 O8 83.57(12) . . ?
O7 Ru1 O8 90.05(12) . . ?
O1 Ru1 O5 92.06(13) . . ?
O2 Ru1 O5 84.32(13) . . ?
O7 Ru1 O5 89.57(13) . . ?
O8 Ru1 O5 94.04(13) . . ?
O1 Ru1 O3 84.14(12) . . ?
O2 Ru1 O3 92.35(12) . . ?
O7 Ru1 O3 94.28(12) . . ?
O8 Ru1 O3 90.21(12) . . ?
O5 Ru1 O3 174.26(12) . . ?
O1 Ru1 Ru2 51.67(9) . . ?
O2 Ru1 Ru2 51.59(9) . . ?
O7 Ru1 Ru2 135.11(9) . . ?
O8 Ru1 Ru2 134.84(9) . . ?
O5 Ru1 Ru2 87.33(9) . . ?
O3 Ru1 Ru2 86.94(8) . . ?
O2 Ru2 O1 103.38(12) . . ?
O2 Ru2 O9 171.48(12) . . ?
O1 Ru2 O9 83.54(12) . . ?
O2 Ru2 O10 83.58(12) . . ?
O1 Ru2 O10 170.89(13) . . ?
O9 Ru2 O10 90.07(12) . . ?
O2 Ru2 O4 93.61(13) . . ?
O1 Ru2 O4 84.02(13) . . ?
O9 Ru2 O4 92.03(12) . . ?
O10 Ru2 O4 89.74(13) . . ?
O2 Ru2 O6 83.99(13) . . ?
O1 Ru2 O6 92.24(13) . . ?
O9 Ru2 O6 90.85(13) . . ?
O10 Ru2 O6 94.35(13) . . ?
O4 Ru2 O6 174.99(12) . . ?
O2 Ru2 Ru1 51.76(9) . . ?
O1 Ru2 Ru1 51.62(9) . . ?
O9 Ru2 Ru1 134.95(9) . . ?
O10 Ru2 Ru1 134.97(9) . . ?
O4 Ru2 Ru1 87.85(9) . . ?
O6 Ru2 Ru1 87.21(9) . . ?
C1 O1 Ru1 123.3(3) . . ?
C1 O1 Ru2 123.6(3) . . ?
Ru1 O1 Ru2 76.71(10) . . ?
C2 O2 Ru2 123.0(3) . . ?
C2 O2 Ru1 122.2(3) . . ?
Ru2 O2 Ru1 76.64(10) . . ?
C3 O3 Ru1 119.8(3) . . ?
C3 O4 Ru2 119.5(3) . . ?
C5 O5 Ru1 119.3(3) . . ?
C5 O6 Ru2 119.8(3) . . ?
C8 O7 Ru1 127.4(3) . . ?
C10 O8 Ru1 124.1(3) . . ?
C13 O9 Ru2 127.4(3) . . ?
C15 O10 Ru2 123.5(3) . . ?
O1 C1 H1A 109.5 . . ?
O1 C1 H1B 109.5 . . ?
H1A C1 H1B 109.5 . . ?
O1 C1 H1C 109.5 . . ?
H1A C1 H1C 109.5 . . ?
H1B C1 H1C 109.5 . . ?
O2 C2 H2A 109.5 . . ?
O2 C2 H2B 109.5 . . ?
H2A C2 H2B 109.5 . . ?
O2 C2 H2C 109.5 . . ?
H2A C2 H2C 109.5 . . ?
H2B C2 H2C 109.5 . . ?
O3 C3 O4 125.7(4) . . ?
O3 C3 C4 117.6(4) . . ?
O4 C3 C4 116.7(4) . . ?
C3 C4 H4A 109.5 . . ?
C3 C4 H4B 109.5 . . ?
H4A C4 H4B 109.5 . . ?
C3 C4 H4C 109.5 . . ?
H4A C4 H4C 109.5 . . ?
H4B C4 H4C 109.5 . . ?
O5 C5 O6 126.4(5) . . ?
O5 C5 C6 116.8(4) . . ?
O6 C5 C6 116.7(4) . . ?
C5 C6 H6A 109.5 . . ?
C5 C6 H6B 109.5 . . ?
H6A C6 H6B 109.5 . . ?
C5 C6 H6C 109.5 . . ?
H6A C6 H6C 109.5 . . ?
H6B C6 H6C 109.5 . . ?
C8 C7 H7A 109.5 . . ?
C8 C7 H7B 109.5 . . ?
H7A C7 H7B 109.5 . . ?
C8 C7 H7C 109.5 . . ?
H7A C7 H7C 109.5 . . ?
H7B C7 H7C 109.5 . . ?
O7 C8 C9 124.3(4) . . ?
O7 C8 C7 116.6(4) . . ?
C9 C8 C7 119.1(4) . . ?
C10 C9 C8 124.4(4) . . ?
C10 C9 H9A 117.8 . . ?
C8 C9 H9A 117.8 . . ?
O8 C10 C9 129.2(4) . . ?
O8 C10 C11 111.2(4) . . ?
C9 C10 C11 119.5(4) . . ?
F2 C11 F1 107.0(4) . . ?
F2 C11 F3 106.8(4) . . ?
F1 C11 F3 106.4(4) . . ?
F2 C11 C10 112.5(4) . . ?
F1 C11 C10 113.5(4) . . ?
F3 C11 C10 110.2(4) . . ?
C13 C12 H12A 109.5 . . ?
C13 C12 H12B 109.5 . . ?
H12A C12 H12B 109.5 . . ?
C13 C12 H12C 109.5 . . ?
H12A C12 H12C 109.5 . . ?
H12B C12 H12C 109.5 . . ?
O9 C13 C14 124.8(4) . . ?
O9 C13 C12 115.6(4) . . ?
C14 C13 C12 119.5(4) . . ?
C15 C14 C13 124.0(4) . . ?
C15 C14 H14A 118.0 . . ?
C13 C14 H14A 118.0 . . ?
O10 C15 C14 129.6(4) . . ?
O10 C15 C16 111.9(4) . . ?
C14 C15 C16 118.5(4) . . ?
F4 C16 F6 107.6(4) . . ?
F4 C16 F5 105.4(4) . . ?
F6 C16 F5 105.5(4) . . ?
F4 C16 C15 114.4(4) . . ?
F6 C16 C15 112.8(4) . . ?
F5 C16 C15 110.4(4) . . ?

loop_
_geom_bond_atom_site_label_1
_geom_bond_atom_site_label_2
_geom_bond_distance
_geom_bond_site_symmetry_2
_geom_bond_publ_flag
Ru1 O1 1.987(3) . ?
Ru1 O2 1.991(3) . ?
Ru1 O7 2.023(3) . ?
Ru1 O8 2.024(3) . ?
Ru1 O5 2.072(3) . ?
Ru1 O3 2.080(3) . ?
Ru1 Ru2 2.4664(5) . ?
Ru2 O2 1.986(3) . ?
Ru2 O1 1.988(3) . ?
Ru2 O9 2.014(3) . ?
Ru2 O10 2.031(3) . ?
Ru2 O4 2.058(3) . ?
Ru2 O6 2.062(3) . ?
F1 C11 1.324(5) . ?
F2 C11 1.320(6) . ?
F3 C11 1.341(6) . ?
F4 C16 1.328(5) . ?
F5 C16 1.355(6) . ?
F6 C16 1.339(5) . ?
O1 C1 1.446(6) . ?
O2 C2 1.440(6) . ?
O3 C3 1.272(5) . ?
O4 C3 1.289(6) . ?
O5 C5 1.268(6) . ?
O6 C5 1.274(6) . ?
O7 C8 1.280(6) . ?
O8 C10 1.278(5) . ?
O9 C13 1.274(6) . ?
O10 C15 1.273(5) . ?
C1 H1A 0.9800 . ?
C1 H1B 0.9800 . ?
C1 H1C 0.9800 . ?
C2 H2A 0.9800 . ?
C2 H2B 0.9800 . ?
C2 H2C 0.9800 . ?
C3 C4 1.483(7) . ?
C4 H4A 0.9800 . ?
C4 H4B 0.9800 . ?
C4 H4C 0.9800 . ?
C5 C6 1.513(7) . ?
C6 H6A 0.9800 . ?
C6 H6B 0.9800 . ?
C6 H6C 0.9800 . ?
C7 C8 1.499(7) . ?
C7 H7A 0.9800 . ?
C7 H7B 0.9800 . ?
C7 H7C 0.9800 . ?
C8 C9 1.410(7) . ?
C9 C10 1.374(6) . ?
C9 H9A 0.9500 . ?
C10 C11 1.528(6) . ?
C12 C13 1.512(6) . ?
C12 H12A 0.9800 . ?
C12 H12B 0.9800 . ?
C12 H12C 0.9800 . ?
C13 C14 1.412(7) . ?
C14 C15 1.362(6) . ?
C14 H14A 0.9500 . ?
C15 C16 1.510(6) . ?
